data_7701642
loop_
_publ_author_name
'Wang, Zheng'
'Ma, Yanping'
'Guo, Jingjing'
'Liu, Qingbin'
'Solan, Gregory A.'
'Liang, Tongling'
'Sun, Wen-Hua'

_publ_section_title
;
 Bis(imino)pyridines fused with 6- and 7-membered carbocylic rings as
 N,N,N-scaffolds for cobalt ethylene polymerization catalysts.
;
_journal_issue 8
_journal_name_full 'Dalton transactions (Cambridge, England : 2003)'
_journal_page_first 2582
_journal_page_last 2591
_journal_paper_doi 10.1039/c8dt04892d
_journal_volume 48
_journal_year 2019
_chemical_formula_moiety 'C38 H49 Cl2 Co N3'
_chemical_formula_sum 'C38 H49 Cl2 Co N3'
_chemical_formula_weight 677.67
_space_group_crystal_system monoclinic
_space_group_IT_number 14
_space_group_name_Hall '-P 2yn'
_space_group_name_H-M_alt 'P 1 21/n 1'
_symmetry_Int_Tables_number 14
_atom_sites_solution_primary direct
_audit_creation_date 2017-08-11
_audit_creation_method
;
Olex2 1.2
(compiled 2017.08.10 svn.r3458 for OlexSys, GUI svn.r5375)
;
_audit_update_record
;
2018-04-08 deposited with the CCDC.
2019-01-10 downloaded from the CCDC.
;
_cell_angle_alpha 90
_cell_angle_beta 95.30(3)
_cell_angle_gamma 90
_cell_formula_units_Z 4
_cell_length_a 10.061(2)
_cell_length_b 24.985(5)
_cell_length_c 14.220(3)
_cell_measurement_reflns_used 11252
_cell_measurement_temperature 173(2)
_cell_measurement_theta_max 27.4783
_cell_measurement_theta_min 1.4382
_cell_volume 3559.3(13)
_computing_cell_refinement 'CrystalClear (Rigaku Inc., 2007)'
_computing_data_collection 'CrystalClear (Rigaku Inc., 2007)'
_computing_data_reduction 'CrystalClear (Rigaku Inc., 2007)'
_computing_molecular_graphics 'Olex2 (Dolomanov et al., 2009)'
_computing_publication_material 'Olex2 (Dolomanov et al., 2009)'
_computing_structure_refinement 'olex2.refine (Bourhis et al., 2015)'
_computing_structure_solution 'SIR2004 (Burla et al., 2007)'
_diffrn_ambient_temperature 173.0
_diffrn_measured_fraction_theta_full 0.9978
_diffrn_measured_fraction_theta_max 0.9978
_diffrn_measurement_device_type 'MM007-HF CCD(Saturn 724+)'
_diffrn_measurement_method '\w scans at fixed \c = 45\%'
_diffrn_radiation_type 'Mo K\a'
_diffrn_radiation_wavelength 0.71073
_diffrn_reflns_av_R_equivalents 0.0410
_diffrn_reflns_av_unetI/netI 0.0285
_diffrn_reflns_limit_h_max 13
_diffrn_reflns_limit_h_min -13
_diffrn_reflns_limit_k_max 32
_diffrn_reflns_limit_k_min -32
_diffrn_reflns_limit_l_max 18
_diffrn_reflns_limit_l_min -18
_diffrn_reflns_number 38806
_diffrn_reflns_theta_full 27.4777
_diffrn_reflns_theta_max 27.48
_diffrn_reflns_theta_min 1.65
_exptl_absorpt_coefficient_mu 0.662
_exptl_absorpt_correction_T_max 1.0000
_exptl_absorpt_correction_T_min 0.8128
_exptl_absorpt_correction_type multi-scan
_exptl_absorpt_process_details 'CrystalClear (Rigaku Inc., 2007)'
_exptl_crystal_colour 'metallic dark yellow'
_exptl_crystal_colour_lustre metallic
_exptl_crystal_colour_modifier dark
_exptl_crystal_colour_primary yellow
_exptl_crystal_density_diffrn 1.2646
_exptl_crystal_description needle
_exptl_crystal_F_000 1438.9960
_exptl_crystal_size_max 0.891
_exptl_crystal_size_mid 0.431
_exptl_crystal_size_min 0.091
_refine_diff_density_max 0.4614
_refine_diff_density_min -0.3776
_refine_diff_density_rms 0.0648
_refine_ls_d_res_high 0.7702
_refine_ls_d_res_low 12.3186
_refine_ls_goodness_of_fit_ref 1.0396
_refine_ls_hydrogen_treatment constr
_refine_ls_matrix_type full
_refine_ls_number_constraints 97
_refine_ls_number_parameters 487
_refine_ls_number_reflns 8134
_refine_ls_number_restraints 186
_refine_ls_restrained_S_all 1.0272
_refine_ls_R_factor_all 0.0504
_refine_ls_R_factor_gt 0.0480
_refine_ls_shift/su_max 0.0002
_refine_ls_shift/su_mean 0.0000
_refine_ls_structure_factor_coef Fsqd
_refine_ls_weighting_details 'w=1/[\s^2^(Fo^2^)+(0.0361P)^2^+3.5869P] where P=(Fo^2^+2Fc^2^)/3'
_refine_ls_weighting_scheme calc
_refine_ls_wR_factor_gt 0.1065
_refine_ls_wR_factor_ref 0.1080
_reflns_Friedel_coverage 0.0
_reflns_limit_h_max 10
_reflns_limit_h_min -13
_reflns_limit_k_max 32
_reflns_limit_k_min 0
_reflns_limit_l_max 18
_reflns_limit_l_min -9
_reflns_number_gt 7783
_reflns_number_total 8134
_reflns_threshold_expression I>=2u(I)
_cod_data_source_file c8dt04892d2.cif
_cod_data_source_block mx6164
_cod_original_cell_volume 3559.3(12)
_cod_original_sg_symbol_Hall '-P 2ybc (x-z,y,z)'
_cod_database_code 7701642
_olex2_refinement_description
;
1. Fixed Uiso
 At 1.2 times of:
  All C(H) groups, All C(H,H) groups
 At 1.5 times of:
  All C(H,H,H) groups
2. Restrained distances
 C9-C8 = C8-C5A = C9-C10 = C5A-C4A = C11-C10 = C4A-C3A = C12-C11 = C3A-C13 =
 C13-C12 = C6-C5 = C9A-C6 = C9A-C10A = C5-C4 = C11A-C10A = C12A-C11A = C4-C3 =
 C3-C2 = C2-C12A
 1.53 with sigma of 0.005
3. Uiso/Uaniso restraints and constraints
C3 \\sim C5 \\sim C4 \\sim C9A \\sim C10A \\sim C11A \\sim C12A \\sim C12 \\sim
C10 \\sim C11 \\sim C5A \\sim C4A \\sim C3A \\sim C9: within 1.7A with sigma of
0.02 and sigma for terminal atoms of 0.04
Cl1 \\sim Cl1A \\sim Cl2 \\sim Cl2A: within 1.7A with sigma of 0.02 and sigma
for terminal atoms of 0.04
Uanis(C3) \\sim Ueq, Uanis(C5) \\sim Ueq, Uanis(C4) \\sim Ueq, Uanis(C9A) \\sim
Ueq, Uanis(C10A) \\sim Ueq, Uanis(C11A) \\sim Ueq, Uanis(C12A) \\sim Ueq,
Uanis(C12) \\sim Ueq, Uanis(C10) \\sim Ueq, Uanis(C11) \\sim Ueq, Uanis(C9)
\\sim Ueq, Uanis(C5A) \\sim Ueq, Uanis(C4A) \\sim Ueq, Uanis(C3A) \\sim Ueq:
with sigma of 0.005 and sigma for terminal atoms of 0.01
Uanis(Cl2A) \\sim Ueq, Uanis(Cl2) \\sim Ueq, Uanis(Cl1) \\sim Ueq, Uanis(Cl1A)
\\sim Ueq: with sigma of 0.005 and sigma for terminal atoms of 0.01
4. Others
 Sof(C9A)=Sof(H9Aa)=Sof(H9Ab)=Sof(C10A)=Sof(H10c)=Sof(H10d)=Sof(C11A)=
 Sof(H11c)=Sof(H11d)=Sof(C12A)=Sof(H12c)=Sof(H12d)=Sof(C5A)=Sof(H5Aa)=Sof(H5Ab)=
 Sof(C4A)=Sof(H4Aa)=Sof(H4Ab)=Sof(C3A)=Sof(H3Aa)=Sof(H3Ab)=Sof(Cl1A)=Sof(Cl2A)=
 1-FVAR(1)
 Sof(Cl1)=Sof(Cl2)=Sof(C3)=Sof(H3a)=Sof(H3b)=Sof(C5)=Sof(H5a)=Sof(H5b)=
 Sof(C12)=Sof(H12a)=Sof(H12b)=Sof(C4)=Sof(H4a)=Sof(H4b)=Sof(C10)=Sof(H10a)=
 Sof(H10b)=Sof(C11)=Sof(H11a)=Sof(H11b)=Sof(C9)=Sof(H9a)=Sof(H9b)=FVAR(1)
5.a Ternary CH refined with riding coordinates:
 C21(H21), C37(H37), C33(H33), C24(H24)
5.b Secondary CH2 refined with riding coordinates:
 C3(H3a,H3b), C5(H5a,H5b), C12(H12a,H12b), C4(H4a,H4b), C10(H10a,H10b),
 C11(H11a,H11b), C9(H9a,H9b), C9A(H9Aa,H9Ab), C10A(H10c,H10d), C11A(H11c,H11d),
 C12A(H12c,H12d), C5A(H5Aa,H5Ab), C4A(H4Aa,H4Ab), C3A(H3Aa,H3Ab)
5.c Aromatic/amide H refined with riding coordinates:
 C31(H31), C30(H30), C18(H18), C19(H19), C29(H29), C17(H17), C7(H7)
5.d Idealised Me refined as rotating group:
 C26(H26a,H26b,H26c), C22(H22a,H22b,H22c), C38(H38a,H38b,H38c), C39(H39a,H39b,
 H39c), C25(H25a,H25b,H25c), C23(H23a,H23b,H23c), C36(H36a,H36b,H36c), C34(H34a,
 H34b,H34c)
;
_olex2_submission_special_instructions 'No special instructions were received'

loop_
_space_group_symop_id
_space_group_symop_operation_xyz
1 x,y,z
2 -x+1/2,y+1/2,-z+1/2
3 -x,-y,-z
4 x-1/2,-y-1/2,z-1/2

loop_
_atom_site_label
_atom_site_type_symbol
_atom_site_fract_x
_atom_site_fract_y
_atom_site_fract_z
_atom_site_U_iso_or_equiv
_atom_site_adp_type
_atom_site_occupancy
_atom_site_refinement_flags_posn
_atom_site_refinement_flags_adp
_atom_site_disorder_group
Co1 Co 0.22081(2) 0.187258(10) 0.267074(18) 0.02504(8) Uani 1.000000 . . .
Cl1 Cl 0.1532(2) 0.19108(13) 0.4171(2) 0.0358(4) Uani 0.718(5) . U 1
Cl2 Cl 0.4413(2) 0.18315(6) 0.25844(16) 0.0382(4) Uani 0.718(5) . U 1
N2 N 0.18247(16) 0.26961(6) 0.21590(11) 0.0270(3) Uani 1.000000 . . .
C1 C -0.03505(19) 0.23444(8) 0.20122(13) 0.0283(4) Uani 1.000000 . . .
N3 N 0.17149(16) 0.10328(6) 0.23202(11) 0.0291(3) Uani 1.000000 . . .
C27 C 0.28228(19) 0.30970(7) 0.20219(14) 0.0285(4) Uani 1.000000 . . .
C2 C 0.0583(2) 0.28025(7) 0.19869(13) 0.0298(4) Uani 1.000000 D . .
C14 C -0.04220(19) 0.14139(8) 0.20926(13) 0.0287(4) Uani 1.000000 . . .
C6 C -0.1737(2) 0.23848(8) 0.18808(14) 0.0338(4) Uani 1.000000 D . .
C13 C 0.0465(2) 0.09362(8) 0.21512(14) 0.0319(4) Uani 1.000000 D . .
C15 C 0.2691(2) 0.06114(8) 0.23065(16) 0.0353(5) Uani 1.000000 . . .
C32 C 0.3480(2) 0.33550(8) 0.28031(15) 0.0335(4) Uani 1.000000 . . .
C31 C 0.4486(2) 0.37194(9) 0.26384(17) 0.0418(5) Uani 1.000000 . . .
H31 H 0.4928(2) 0.39090(9) 0.31554(17) 0.0502(6) Uiso 1.000000 R . .
C30 C 0.4847(2) 0.38093(9) 0.17426(18) 0.0439(5) Uani 1.000000 . . .
H30 H 0.5546(2) 0.40537(9) 0.16484(18) 0.0527(6) Uiso 1.000000 R . .
C21 C 0.2908(3) 0.08354(11) 0.05745(18) 0.0500(6) Uani 1.000000 . . .
H21 H 0.2370(3) 0.11516(11) 0.07457(18) 0.0599(7) Uiso 1.000000 R . .
C20 C 0.3278(2) 0.05197(9) 0.14666(18) 0.0425(5) Uani 1.000000 . . .
C3 C -0.0007(4) 0.33531(14) 0.1775(4) 0.0360(10) Uani 0.718(5) D U 1
H3a H 0.0594(4) 0.36312(14) 0.2072(4) 0.0432(12) Uiso 0.718(5) R . 1
H3b H -0.0103(4) 0.34150(14) 0.1085(4) 0.0432(12) Uiso 0.718(5) R . 1
C5 C -0.2319(4) 0.29482(11) 0.1764(3) 0.0346(8) Uani 0.718(5) D U 1
H5a H -0.2557(4) 0.30173(11) 0.1084(3) 0.0416(10) Uiso 0.718(5) R . 1
H5b H -0.3151(4) 0.29653(11) 0.2085(3) 0.0416(10) Uiso 0.718(5) R . 1
C16 C 0.3078(2) 0.03316(9) 0.31392(18) 0.0445(5) Uani 1.000000 . . .
C12 C -0.0138(4) 0.03989(12) 0.1868(3) 0.0377(9) Uani 0.718(5) D U 1
H12a H -0.0650(4) 0.04333(12) 0.1242(3) 0.0452(11) Uiso 0.718(5) R . 1
H12b H 0.0591(4) 0.01385(12) 0.1806(3) 0.0452(11) Uiso 0.718(5) R . 1
C37 C 0.2483(3) 0.29000(11) 0.02470(16) 0.0478(6) Uani 1.000000 . . .
H37 H 0.1580(3) 0.27861(11) 0.04104(16) 0.0573(7) Uiso 1.000000 R . .
C26 C 0.3628(4) 0.07581(13) 0.4708(2) 0.0731(9) Uani 1.000000 . . .
H26a H 0.4401(11) 0.0522(4) 0.4836(15) 0.1096(14) Uiso 1.000000 GR . .
H26b H 0.3902(18) 0.1083(6) 0.4390(8) 0.1096(14) Uiso 1.000000 GR . .
H26c H 0.3273(9) 0.0855(9) 0.5304(7) 0.1096(14) Uiso 1.000000 GR . .
C4 C -0.1374(3) 0.33890(13) 0.2162(3) 0.0381(8) Uani 0.718(5) D U 1
H4a H -0.1258(3) 0.33600(13) 0.2859(3) 0.0457(10) Uiso 0.718(5) R . 1
H4b H -0.1776(3) 0.37425(13) 0.1999(3) 0.0457(10) Uiso 0.718(5) R . 1
C18 C 0.4617(3) -0.01728(12) 0.2269(3) 0.0688(9) Uani 1.000000 . . .
H18 H 0.5269(3) -0.04472(12) 0.2254(3) 0.0826(11) Uiso 1.000000 R . .
C19 C 0.4245(3) 0.01166(11) 0.1470(2) 0.0582(7) Uani 1.000000 . . .
H19 H 0.4652(3) 0.00426(11) 0.0907(2) 0.0698(9) Uiso 1.000000 R . .
C22 C 0.2042(4) 0.05030(16) -0.0144(2) 0.0802(10) Uani 1.000000 . . .
H22a H 0.2507(12) 0.0170(5) -0.0272(15) 0.1203(15) Uiso 1.000000 GR . .
H22b H 0.1193(12) 0.0419(9) 0.0109(8) 0.1203(15) Uiso 1.000000 GR . .
H22c H 0.187(2) 0.0707(5) -0.0732(7) 0.1203(15) Uiso 1.000000 GR . .
C38 C 0.2290(4) 0.32493(17) -0.0621(2) 0.0841(11) Uani 1.000000 . . .
H38a H 0.3160(5) 0.3327(10) -0.0849(12) 0.1262(17) Uiso 1.000000 GR . .
H38b H 0.173(2) 0.3063(5) -0.1115(7) 0.1262(17) Uiso 1.000000 GR . .
H38c H 0.186(3) 0.3585(5) -0.0462(5) 0.1262(17) Uiso 1.000000 GR . .
C10 C -0.2122(4) 0.05656(13) 0.2869(3) 0.0490(9) Uani 0.718(5) D U 1
H10a H -0.2857(4) 0.03553(13) 0.3105(3) 0.0588(11) Uiso 0.718(5) R . 1
H10b H -0.1729(4) 0.07910(13) 0.3396(3) 0.0588(11) Uiso 0.718(5) R . 1
C39 C 0.3249(4) 0.24032(14) 0.0038(2) 0.0788(10) Uani 1.000000 . . .
H39a H 0.2765(14) 0.2208(6) -0.0484(13) 0.1182(15) Uiso 1.000000 GR . .
H39b H 0.4134(11) 0.25036(15) -0.0138(18) 0.1182(15) Uiso 1.000000 GR . .
H39c H 0.335(2) 0.2175(5) 0.0601(7) 0.1182(15) Uiso 1.000000 GR . .
C11 C -0.1059(4) 0.01822(14) 0.2574(3) 0.0492(9) Uani 0.718(5) D U 1
H11a H -0.1512(4) -0.01405(14) 0.2297(3) 0.0590(11) Uiso 0.718(5) R . 1
H11b H -0.0501(4) 0.00677(14) 0.3148(3) 0.0590(11) Uiso 0.718(5) R . 1
N1 N 0.02612(16) 0.18715(6) 0.21214(11) 0.0269(3) Uani 1.000000 . . .
C29 C 0.4202(2) 0.35467(10) 0.09831(17) 0.0426(5) Uani 1.000000 . . .
H29 H 0.4465(2) 0.36106(10) 0.03684(17) 0.0512(6) Uiso 1.000000 R . .
C25 C 0.2051(4) -0.00217(14) 0.4578(2) 0.0835(11) Uani 1.000000 . . .
H25a H 0.142(2) -0.0220(6) 0.4146(7) 0.1253(17) Uiso 1.000000 GR . .
H25b H 0.2809(6) -0.0253(6) 0.4785(18) 0.1253(17) Uiso 1.000000 GR . .
H25c H 0.161(2) 0.00940(15) 0.5129(12) 0.1253(17) Uiso 1.000000 GR . .
C9 C -0.2695(4) 0.09276(15) 0.2068(4) 0.0416(11) Uani 0.718(5) D U 1
H9a H -0.2761(4) 0.07254(15) 0.1467(4) 0.0499(13) Uiso 0.718(5) R . 1
H9b H -0.3605(4) 0.10428(15) 0.2190(4) 0.0499(13) Uiso 0.718(5) R . 1
C23 C 0.4144(3) 0.10457(13) 0.0137(2) 0.0669(8) Uani 1.000000 . . .
H23a H 0.4674(12) 0.1268(8) 0.0600(6) 0.1004(12) Uiso 1.000000 GR . .
H23b H 0.4684(12) 0.07431(13) -0.0045(15) 0.1004(12) Uiso 1.000000 GR . .
H23c H 0.3863(3) 0.1261(8) -0.0422(10) 0.1004(12) Uiso 1.000000 GR . .
C17 C 0.4050(3) -0.00675(10) 0.3093(2) 0.0616(8) Uani 1.000000 . . .
H17 H 0.4322(3) -0.02698(10) 0.3643(2) 0.0739(10) Uiso 1.000000 R . .
C8 C -0.18236(19) 0.14140(8) 0.19816(14) 0.0340(4) Uani 1.000000 D . .
C28 C 0.3166(2) 0.31882(9) 0.10988(15) 0.0349(4) Uani 1.000000 . . .
C33 C 0.3128(2) 0.32452(10) 0.38019(16) 0.0429(5) Uani 1.000000 . . .
H33 H 0.2425(2) 0.29612(10) 0.37706(16) 0.0514(6) Uiso 1.000000 R . .
C36 C 0.4324(3) 0.30445(14) 0.4428(2) 0.0658(8) Uani 1.000000 . . .
H36a H 0.4713(14) 0.2735(6) 0.4130(8) 0.0987(13) Uiso 1.000000 GR . .
H36b H 0.4992(10) 0.3330(3) 0.4518(13) 0.0987(13) Uiso 1.000000 GR . .
H36c H 0.4041(5) 0.2938(9) 0.5042(6) 0.0987(13) Uiso 1.000000 GR . .
C34 C 0.2561(4) 0.37480(16) 0.4235(2) 0.0861(12) Uani 1.000000 . . .
H34a H 0.3256(9) 0.4023(4) 0.4315(19) 0.1291(18) Uiso 1.000000 GR . .
H34b H 0.1807(19) 0.3883(7) 0.3815(10) 0.1291(18) Uiso 1.000000 GR . .
H34c H 0.226(3) 0.3659(3) 0.4851(10) 0.1291(18) Uiso 1.000000 GR . .
C7 C -0.2448(2) 0.19103(10) 0.18697(15) 0.0379(5) Uani 1.000000 . . .
H7 H -0.3395(2) 0.19237(10) 0.17827(15) 0.0455(6) Uiso 1.000000 R . .
C24 C 0.2551(3) 0.04690(11) 0.40720(18) 0.0526(6) Uani 1.000000 . . .
H24 H 0.1782(3) 0.07200(11) 0.39415(18) 0.0631(8) Uiso 1.000000 R . .
C9A C -0.2707(8) 0.2851(3) 0.1856(7) 0.043(3) Uani 0.282(5) D U 2
H9Aa H -0.2819(8) 0.3017(3) 0.1222(7) 0.052(3) Uiso 0.282(5) R . 2
H9Ab H -0.3591(8) 0.2735(3) 0.2035(7) 0.052(3) Uiso 0.282(5) R . 2
C10A C -0.2035(8) 0.3238(3) 0.2587(6) 0.047(2) Uani 0.282(5) D U 2
H10c H -0.2723(8) 0.3475(3) 0.2817(6) 0.057(3) Uiso 0.282(5) R . 2
H10d H -0.1631(8) 0.3029(3) 0.3133(6) 0.057(3) Uiso 0.282(5) R . 2
C11A C -0.0956(9) 0.3581(4) 0.2199(7) 0.048(3) Uani 0.282(5) D U 2
H11c H -0.1390(9) 0.3892(4) 0.1866(7) 0.058(3) Uiso 0.282(5) R . 2
H11d H -0.0363(9) 0.3721(4) 0.2738(7) 0.058(3) Uiso 0.282(5) R . 2
C12A C -0.0098(11) 0.3293(3) 0.1523(6) 0.033(3) Uani 0.282(5) D U 2
H12c H 0.0589(11) 0.3543(3) 0.1325(6) 0.040(3) Uiso 0.282(5) R . 2
H12d H -0.0666(11) 0.3182(3) 0.0951(6) 0.040(3) Uiso 0.282(5) R . 2
C5A C -0.2422(11) 0.0849(3) 0.1996(11) 0.052(4) Uani 0.282(5) D U 2
H5Aa H -0.3291(11) 0.0875(3) 0.2267(11) 0.063(5) Uiso 0.282(5) R . 2
H5Ab H -0.2608(11) 0.0729(3) 0.1334(11) 0.063(5) Uiso 0.282(5) R . 2
C4A C -0.1606(9) 0.0410(4) 0.2535(8) 0.057(3) Uani 0.282(5) D U 2
H4Aa H -0.1540(9) 0.0486(4) 0.3221(8) 0.068(3) Uiso 0.282(5) R . 2
H4Ab H -0.2053(9) 0.0059(4) 0.2425(8) 0.068(3) Uiso 0.282(5) R . 2
C3A C -0.0210(10) 0.0390(3) 0.2195(9) 0.046(3) Uani 0.282(5) D U 2
H3Aa H -0.0272(10) 0.0227(3) 0.1558(9) 0.055(4) Uiso 0.282(5) R . 2
H3Ab H 0.0359(10) 0.0155(3) 0.2624(9) 0.055(4) Uiso 0.282(5) R . 2
Cl1A Cl 0.1745(9) 0.1904(4) 0.4202(7) 0.074(2) Uani 0.282(5) . U 2
Cl2A Cl 0.4337(8) 0.1809(3) 0.2468(7) 0.096(3) Uani 0.282(5) . U 2

loop_
_atom_site_aniso_label
_atom_site_aniso_U_11
_atom_site_aniso_U_22
_atom_site_aniso_U_33
_atom_site_aniso_U_12
_atom_site_aniso_U_13
_atom_site_aniso_U_23
Co1 0.02133(13) 0.02892(14) 0.02481(14) 0.00078(9) 0.00175(9) -0.00032(10)
Cl1 0.0371(5) 0.0486(9) 0.0227(7) -0.0008(4) 0.0073(4) 0.0005(5)
Cl2 0.0187(6) 0.0389(6) 0.0573(7) 0.0002(4) 0.0056(5) -0.0036(5)
N2 0.0304(8) 0.0295(8) 0.0214(7) 0.0007(6) 0.0039(6) 0.0005(6)
C1 0.0285(9) 0.0339(10) 0.0228(9) 0.0049(7) 0.0038(7) 0.0016(7)
N3 0.0289(8) 0.0281(8) 0.0295(8) 0.0030(6) -0.0025(6) -0.0016(6)
C27 0.0283(9) 0.0270(9) 0.0302(10) 0.0007(7) 0.0025(7) 0.0042(7)
C2 0.0334(10) 0.0308(10) 0.0256(9) 0.0047(8) 0.0053(8) 0.0017(7)
C14 0.0261(9) 0.0335(10) 0.0263(9) -0.0006(7) 0.0010(7) -0.0004(8)
C6 0.0296(10) 0.0475(12) 0.0246(9) 0.0109(9) 0.0033(7) 0.0012(8)
C13 0.0312(10) 0.0330(10) 0.0309(10) -0.0019(8) -0.0000(8) -0.0017(8)
C15 0.0327(10) 0.0262(9) 0.0450(12) 0.0028(8) -0.0071(9) -0.0062(8)
C32 0.0364(11) 0.0298(10) 0.0340(10) 0.0033(8) 0.0012(8) -0.0011(8)
C31 0.0409(12) 0.0344(11) 0.0488(13) -0.0032(9) -0.0032(10) -0.0040(10)
C30 0.0374(12) 0.0373(11) 0.0565(14) -0.0071(9) 0.0020(10) 0.0097(10)
C21 0.0536(15) 0.0546(15) 0.0425(13) 0.0127(12) 0.0088(11) -0.0099(11)
C20 0.0384(12) 0.0381(12) 0.0502(13) 0.0060(9) 0.0002(10) -0.0121(10)
C3 0.0359(19) 0.0296(17) 0.042(2) 0.0059(12) 0.0003(14) 0.0033(14)
C5 0.0219(15) 0.0407(16) 0.0410(17) 0.0103(12) 0.0016(12) 0.0003(12)
C16 0.0476(13) 0.0333(11) 0.0490(13) -0.0003(9) -0.0147(11) 0.0012(10)
C12 0.0351(17) 0.0320(16) 0.045(2) -0.0033(11) -0.0003(13) -0.0083(12)
C37 0.0467(13) 0.0705(17) 0.0268(10) -0.0171(12) 0.0076(9) 0.0009(11)
C26 0.093(2) 0.0618(18) 0.0574(18) -0.0002(17) -0.0297(17) -0.0057(15)
C4 0.0352(17) 0.0334(17) 0.0451(18) 0.0076(12) 0.0009(12) 0.0003(12)
C18 0.0610(18) 0.0475(15) 0.094(2) 0.0248(13) -0.0141(17) -0.0119(16)
C19 0.0506(15) 0.0485(14) 0.0754(19) 0.0142(12) 0.0049(14) -0.0183(14)
C22 0.081(2) 0.097(3) 0.0577(19) 0.002(2) -0.0178(17) -0.0134(18)
C38 0.097(3) 0.111(3) 0.0394(16) -0.007(2) -0.0171(16) 0.0110(17)
C10 0.054(2) 0.0431(18) 0.0509(19) -0.0073(13) 0.0124(14) 0.0035(13)
C39 0.101(3) 0.067(2) 0.065(2) -0.0087(19) -0.0073(18) -0.0199(17)
C11 0.0446(19) 0.0407(18) 0.062(2) -0.0075(13) 0.0013(14) 0.0026(13)
N1 0.0237(8) 0.0297(8) 0.0270(8) 0.0013(6) 0.0017(6) -0.0005(6)
C29 0.0383(12) 0.0490(13) 0.0412(12) -0.0044(10) 0.0071(9) 0.0135(10)
C25 0.118(3) 0.068(2) 0.062(2) -0.017(2) -0.004(2) 0.0236(17)
C9 0.0196(16) 0.0483(19) 0.057(2) -0.0060(13) 0.0022(14) 0.0041(14)
C23 0.0698(19) 0.073(2) 0.0617(18) 0.0086(16) 0.0254(15) -0.0046(15)
C17 0.0678(18) 0.0380(13) 0.0730(19) 0.0130(12) -0.0255(15) 0.0028(13)
C8 0.0266(10) 0.0467(12) 0.0286(10) -0.0048(8) 0.0026(8) 0.0013(9)
C28 0.0323(10) 0.0431(12) 0.0295(10) -0.0012(8) 0.0032(8) 0.0051(9)
C33 0.0480(13) 0.0488(13) 0.0314(11) -0.0050(10) 0.0017(9) -0.0078(10)
C36 0.075(2) 0.084(2) 0.0381(14) 0.0208(17) 0.0020(13) 0.0117(14)
C34 0.102(3) 0.110(3) 0.0471(17) 0.053(2) 0.0128(17) -0.0082(18)
C7 0.0217(9) 0.0604(14) 0.0320(10) 0.0058(9) 0.0040(8) 0.0025(9)
C24 0.0661(17) 0.0460(14) 0.0422(13) -0.0008(12) -0.0136(12) 0.0070(11)
C9A 0.035(4) 0.052(4) 0.044(4) 0.005(2) 0.004(2) -0.002(2)
C10A 0.046(4) 0.051(4) 0.045(4) 0.007(2) 0.002(2) -0.002(2)
C11A 0.045(4) 0.051(4) 0.048(4) 0.006(2) 0.002(2) 0.002(2)
C12A 0.033(4) 0.033(4) 0.033(4) -0.001(2) 0.004(2) 0.000(2)
C5A 0.033(5) 0.068(5) 0.057(5) -0.007(2) 0.006(2) 0.003(2)
C4A 0.052(4) 0.051(4) 0.068(4) -0.006(2) 0.005(2) 0.001(2)
C3A 0.048(4) 0.043(4) 0.045(5) -0.003(2) 0.002(2) -0.005(2)
Cl1A 0.117(6) 0.067(3) 0.041(3) -0.009(3) 0.026(3) -0.003(2)
Cl2A 0.044(3) 0.125(5) 0.125(6) 0.014(3) 0.035(3) 0.012(3)

loop_
_atom_type_symbol
_atom_type_scat_dispersion_real
_atom_type_scat_dispersion_imag
_atom_type_scat_Cromer_Mann_a1
_atom_type_scat_Cromer_Mann_a2
_atom_type_scat_Cromer_Mann_a3
_atom_type_scat_Cromer_Mann_a4
_atom_type_scat_Cromer_Mann_b1
_atom_type_scat_Cromer_Mann_b2
_atom_type_scat_Cromer_Mann_b3
_atom_type_scat_Cromer_Mann_b4
_atom_type_scat_Cromer_Mann_c
_atom_type_scat_source
_atom_type_scat_dispersion_source
H 0.00000 0.00000 0.49300 0.32291 0.14019 0.04081 10.51090 26.12570 3.14236 57.79970 0.0030380000826 'International Tables Volume C Table 6.1.1.4 (pp. 500-502)' 'Henke, Gullikson and Davis, At. Data and Nucl. Data Tables, 1993, 54, 2'
C 0.00347 0.00161 2.31000 1.02000 1.58860 0.86500 20.84390 10.20750 0.56870 51.65120 0.215599998832 'International Tables Volume C Table 6.1.1.4 (pp. 500-502)' 'Henke, Gullikson and Davis, At. Data and Nucl. Data Tables, 1993, 54, 2'
Cl 0.14873 0.16029 11.46040 7.19640 6.25560 1.64550 0.01040 1.16620 18.51940 47.77840 -9.55739974976 'International Tables Volume C Table 6.1.1.4 (pp. 500-502)' 'Henke, Gullikson and Davis, At. Data and Nucl. Data Tables, 1993, 54, 2'
Co 0.35655 0.96576 12.28410 7.34090 4.00340 2.34880 4.27910 0.27840 13.53590 71.16920 1.01180005074 'International Tables Volume C Table 6.1.1.4 (pp. 500-502)' 'Henke, Gullikson and Davis, At. Data and Nucl. Data Tables, 1993, 54, 2'
N 0.00653 0.00323 12.21260 3.13220 2.01250 1.16630 0.00570 9.89330 28.99750 0.58260 -11.5290002823 'International Tables Volume C Table 6.1.1.4 (pp. 500-502)' 'Henke, Gullikson and Davis, At. Data and Nucl. Data Tables, 1993, 54, 2'

loop_
_geom_angle_atom_site_label_1
_geom_angle_atom_site_label_2
_geom_angle_atom_site_label_3
_geom_angle
Cl2 Co1 Cl1 115.65(8)
N3 Co1 N2 141.76(6)
N1 Co1 N2 75.07(6)
N1 Co1 N3 73.97(6)
Cl2A Co1 Cl1A 114.7(3)
C27 N2 Co1 126.10(12)
C2 N2 Co1 113.29(13)
C2 N2 C27 120.61(16)
C6 C1 C2 124.69(18)
N1 C1 C2 113.56(16)
N1 C1 C6 121.64(18)
C13 N3 Co1 114.76(13)
C15 N3 Co1 124.02(12)
C15 N3 C13 121.19(17)
C32 C27 N2 119.78(17)
C28 C27 N2 118.18(18)
C28 C27 C32 121.89(19)
C1 C2 N2 116.40(16)
N1 C14 C13 112.42(16)
C8 C14 C13 126.67(18)
C8 C14 N1 120.87(18)
C7 C6 C1 116.72(18)
C14 C13 N3 115.63(17)
C20 C15 N3 118.23(19)
C16 C15 N3 119.4(2)
C16 C15 C20 122.3(2)
C31 C32 C27 117.7(2)
C33 C32 C27 121.72(19)
C33 C32 C31 120.6(2)
C30 C31 C32 121.3(2)
C29 C30 C31 120.3(2)
C22 C21 C20 111.1(2)
C23 C21 C20 111.9(2)
C23 C21 C22 110.4(3)
C21 C20 C15 122.7(2)
C19 C20 C15 117.6(2)
C19 C20 C21 119.7(2)
C17 C16 C15 117.1(3)
C24 C16 C15 122.4(2)
C24 C16 C17 120.4(2)
C39 C37 C38 110.2(3)
C28 C37 C38 113.1(2)
C28 C37 C39 110.2(2)
C5 C4 C3 111.9(3)
C17 C18 C19 120.2(2)
C18 C19 C20 121.3(3)
C9 C10 C11 113.1(3)
C10 C11 C12 116.3(3)
C1 N1 Co1 117.34(13)
C14 N1 Co1 119.15(13)
C14 N1 C1 121.66(17)
C28 C29 C30 121.2(2)
C18 C17 C16 121.5(3)
C7 C8 C14 116.78(18)
C37 C28 C27 122.39(19)
C29 C28 C27 117.7(2)
C29 C28 C37 119.90(19)
C36 C33 C32 111.6(2)
C34 C33 C32 110.8(2)
C34 C33 C36 109.9(2)
C8 C7 C6 122.29(18)
C26 C24 C16 109.8(3)
C25 C24 C16 112.8(2)
C25 C24 C26 110.3(2)
C11A C10A C9A 113.2(8)
C12A C11A C10A 115.1(9)
C3A C4A C5A 109.3(9)

loop_
_geom_bond_atom_site_label_1
_geom_bond_atom_site_label_2
_geom_bond_distance
Co1 Cl1 2.300(3)
Co1 Cl2 2.235(2)
Co1 N2 2.2045(16)
Co1 N3 2.2025(17)
Co1 N1 2.0408(17)
Co1 Cl1A 2.270(10)
Co1 Cl2A 2.193(8)
N2 C27 1.444(2)
N2 C2 1.279(2)
C1 C2 1.483(3)
C1 C6 1.393(3)
C1 N1 1.335(2)
N3 C13 1.281(3)
N3 C15 1.441(2)
C27 C32 1.397(3)
C27 C28 1.406(3)
C2 C3 1.517(3)
C2 C12A 1.525(5)
C14 C13 1.488(3)
C14 N1 1.333(2)
C14 C8 1.404(3)
C6 C5 1.528(3)
C6 C7 1.384(3)
C6 C9A 1.518(5)
C13 C12 1.512(3)
C13 C3A 1.529(5)
C15 C20 1.399(3)
C15 C16 1.399(3)
C32 C31 1.397(3)
C32 C33 1.520(3)
C31 C30 1.375(3)
C30 C29 1.374(3)
C21 C20 1.511(4)
C21 C22 1.526(4)
C21 C23 1.534(4)
C20 C19 1.400(3)
C3 C4 1.530(4)
C5 C4 1.529(4)
C16 C17 1.402(4)
C16 C24 1.513(4)
C12 C11 1.526(4)
C37 C38 1.509(4)
C37 C39 1.505(4)
C37 C28 1.518(3)
C26 C24 1.527(4)
C18 C19 1.369(4)
C18 C17 1.375(5)
C10 C11 1.524(4)
C10 C9 1.525(4)
C29 C28 1.395(3)
C25 C24 1.530(4)
C9 C8 1.510(3)
C8 C7 1.392(3)
C8 C5A 1.537(5)
C33 C36 1.515(4)
C33 C34 1.532(4)
C9A C10A 1.530(5)
C10A C11A 1.527(5)
C11A C12A 1.531(5)
C5A C4A 1.532(5)
C4A C3A 1.527(5)

loop_
_restr_distance_atom_site_label_1
_restr_distance_atom_site_label_2
_restr_distance_site_symmetry_2
_restr_distance_target
_restr_distance_target_weight_param
_restr_distance_diff
C2 C12A 1 1.5300 0.0050 0.0050
C6 C5 1 1.5300 0.0050 0.0021
C13 C12 1 1.5300 0.0050 0.0177
C3 C2 1 1.5300 0.0050 0.0127
C5 C4 1 1.5300 0.0050 0.0013
C12 C11 1 1.5300 0.0050 0.0036
C4 C3 1 1.5300 0.0050 -0.0003
C11 C10 1 1.5300 0.0050 0.0061
C9 C10 1 1.5300 0.0050 0.0048
C9 C8 1 1.5300 0.0050 0.0199
C8 C5A 1 1.5300 0.0050 -0.0066
C9A C6 1 1.5300 0.0050 0.0117
C9A C10A 1 1.5300 0.0050 -0.0002
C11A C10A 1 1.5300 0.0050 0.0032
C12A C11A 1 1.5300 0.0050 -0.0007
C5A C4A 1 1.5300 0.0050 -0.0020
C4A C3A 1 1.5300 0.0050 0.0030
C3A C13 1 1.5300 0.0050 0.0012

loop_
_restr_u_iso_atom_site_label
_restr_u_iso_weight_param
Cl1 0.0100
Cl2 0.0100
C3 0.0050
C5 0.0050
C12 0.0050
C4 0.0050
C10 0.0050
C11 0.0050
C9 0.0050
C9A 0.0050
C10A 0.0050
C11A 0.0050
C12A 0.0050
C5A 0.0050
C4A 0.0050
C3A 0.0050
Cl1A 0.0100
Cl2A 0.0100

loop_
_restr_u_similar_atom_site_label_1
_restr_u_similar_atom_site_label_2
_restr_u_similar_weight_param
C3 C4 0.0200
C5 C4 0.0200
C12 C11 0.0200
C10 C11 0.0200
C10 C9 0.0200
C9A C10A 0.0200
C10A C11A 0.0200
C11A C12A 0.0200
C5A C4A 0.0200
C4A C3A 0.0200
